data_4074043
loop_
_publ_author_name
'Turculet, Laura'
'McDonald, Robert'

_publ_section_title
;
 Mono-, Di-, and Trinuclear Complexes Featuring the New Bis(phosphido)
 Ligand 4,5-Bis(tert-butylphosphido)-9,9-dimethylxanthene ([POP]2&#x2212;)
;
_journal_issue 27
_journal_name_full Organometallics
_journal_page_first 6821
_journal_paper_doi 10.1021/om700843n
_journal_volume 26
_journal_year 2007
_chemical_formula_moiety 'C27 H40 K2 O2 P2'
_chemical_formula_sum 'C27 H40 K2 O2 P2'
_chemical_formula_weight 536.73
_chemical_name_systematic
;  
 ?  
;
_space_group_IT_number 14
_symmetry_cell_setting monoclinic
_symmetry_space_group_name_Hall '-P 2ybc'
_symmetry_space_group_name_H-M 'P 1 21/c 1'
_atom_sites_solution_hydrogens geom
_atom_sites_solution_primary direct
_atom_sites_solution_secondary difmap
_audit_creation_method SHELXL-97
_cell_angle_alpha 90.00
_cell_angle_beta 113.6089(15)
_cell_angle_gamma 90.00
_cell_formula_units_Z 4
_cell_length_a 12.5425(13)
_cell_length_b 22.708(2)
_cell_length_c 11.3647(12)
_cell_measurement_reflns_used 2312
_cell_measurement_temperature 193(2)
_cell_measurement_theta_max 23.37
_cell_measurement_theta_min 2.52
_cell_volume 2965.9(5)
_computing_cell_refinement 'Bruker SAINT (Bruker, 1997)'
_computing_data_collection 'Bruker SMART (Bruker, 1997)'
_computing_data_reduction 'Bruker SAINT (Bruker, 1997)'
_computing_molecular_graphics 'Bruker SHELXTL (Bruker, 1997)'
_computing_publication_material 'Bruker SHELXTL (Bruker, 1997)'
_computing_structure_refinement 'SHELXL-97 (Sheldrick, 1997)'
_computing_structure_solution 'DIRDIF-96 (Beurskens et al., 1996)'
_diffrn_ambient_temperature 193(2)
_diffrn_detector_area_resol_mean 8.192
_diffrn_measured_fraction_theta_full 0.999
_diffrn_measured_fraction_theta_max 0.999
_diffrn_measurement_device_type 'Bruker PLATFORM diffractometer/SMART 1000 CCD area detector'
_diffrn_measurement_method '\w scans'
_diffrn_radiation_monochromator graphite
_diffrn_radiation_source 'fine-focus sealed tube'
_diffrn_radiation_type MoK\a
_diffrn_radiation_wavelength 0.71073
_diffrn_reflns_av_R_equivalents 0.0536
_diffrn_reflns_av_sigmaI/netI 0.0672
_diffrn_reflns_limit_h_max 15
_diffrn_reflns_limit_h_min -15
_diffrn_reflns_limit_k_max 28
_diffrn_reflns_limit_k_min -19
_diffrn_reflns_limit_l_max 12
_diffrn_reflns_limit_l_min -14
_diffrn_reflns_number 16439
_diffrn_reflns_theta_full 26.40
_diffrn_reflns_theta_max 26.40
_diffrn_reflns_theta_min 1.77
_diffrn_standards_decay_% 0
_diffrn_standards_interval_time 0
_diffrn_standards_number 0
_exptl_absorpt_coefficient_mu 0.448
_exptl_absorpt_correction_T_max 0.9566
_exptl_absorpt_correction_T_min 0.8308
_exptl_absorpt_correction_type multi-scan
_exptl_absorpt_process_details 'SADABS (Sheldrick, 1996)'
_exptl_crystal_colour orange
_exptl_crystal_density_diffrn 1.202
_exptl_crystal_density_method 'not measured'
_exptl_crystal_description prism
_exptl_crystal_F_000 1144
_exptl_crystal_size_max 0.43
_exptl_crystal_size_mid 0.25
_exptl_crystal_size_min 0.10
_refine_diff_density_max 0.601
_refine_diff_density_min -0.346
_refine_diff_density_rms 0.072
_refine_ls_extinction_method none
_refine_ls_goodness_of_fit_ref 1.022
_refine_ls_hydrogen_treatment constr
_refine_ls_matrix_type full
_refine_ls_number_parameters 294
_refine_ls_number_reflns 6089
_refine_ls_number_restraints 3
_refine_ls_restrained_S_all 1.022
_refine_ls_R_factor_all 0.1076
_refine_ls_R_factor_gt 0.0557
_refine_ls_shift/su_max 0.000
_refine_ls_shift/su_mean 0.000
_refine_ls_structure_factor_coef Fsqd
_refine_ls_weighting_details 'calc w=1/[\s^2^(Fo^2^)+(0.0775P)^2^+0.0000P] where P=(Fo^2^+2Fc^2^)/3'
_refine_ls_weighting_scheme calc
_refine_ls_wR_factor_gt 0.1285
_refine_ls_wR_factor_ref 0.1511
_reflns_number_gt 3642
_reflns_number_total 6089
_reflns_threshold_expression I>2\s(I)
_cod_data_source_file om700843n-file001.cif
_cod_data_source_block dal0630
_cod_depositor_comments
;
The following automatic conversions were performed:

'_symmetry_cell_setting' value 'Monoclinic' changed to 'monoclinic'
according to /home/saulius/struct/CIF-dictionaries/cif_core.dic
dictionary named 'cif_core.dic' version 2.4.1 from 2010-06-29.

Automatic conversion script
Id: cif_fix_values 1715 2011-07-08 13:25:40Z adriana 
;
_cod_original_sg_symbol_H-M 'P 21/c'
_cod_database_code 4074043

loop_
_symmetry_equiv_pos_as_xyz
'x, y, z'
'-x, y+1/2, -z+1/2'
'-x, -y, -z'
'x, -y-1/2, z-1/2'

loop_
_atom_site_label
_atom_site_type_symbol
_atom_site_fract_x
_atom_site_fract_y
_atom_site_fract_z
_atom_site_U_iso_or_equiv
_atom_site_adp_type
_atom_site_occupancy
_atom_site_symmetry_multiplicity
_atom_site_calc_flag
_atom_site_refinement_flags
_atom_site_disorder_assembly
_atom_site_disorder_group
K1 K 0.07693(6) 0.21617(4) 0.41128(6) 0.0454(2) Uani 1 1 d . . .
K2 K 0.31348(6) 0.17557(3) 0.18803(7) 0.0418(2) Uani 1 1 d . . .
P1 P 0.03787(6) 0.18488(4) 0.12887(7) 0.0320(2) Uani 1 1 d . . .
P2 P 0.35080(7) 0.22394(4) 0.47458(7) 0.0326(2) Uani 1 1 d . . .
O1 O 0.17219(16) 0.28648(8) 0.26704(18) 0.0324(5) Uani 1 1 d . . .
O2 O 0.3871(2) 0.06094(12) 0.2620(3) 0.0730(8) Uani 1 1 d D . .
C1 C 0.1441(3) 0.41165(14) 0.1974(3) 0.0413(8) Uani 1 1 d . . .
C2 C 0.1746(3) 0.43527(16) 0.0866(3) 0.0572(10) Uani 1 1 d . . .
H2A H 0.2066 0.4032 0.0529 0.069 Uiso 1 1 calc R . .
H2B H 0.2324 0.4668 0.1190 0.069 Uiso 1 1 calc R . .
H2C H 0.1042 0.4507 0.0179 0.069 Uiso 1 1 calc R . .
C3 C 0.0993(4) 0.46274(17) 0.2547(4) 0.0695(12) Uani 1 1 d . . .
H3A H 0.0809 0.4479 0.3254 0.083 Uiso 1 1 calc R . .
H3B H 0.0291 0.4796 0.1881 0.083 Uiso 1 1 calc R . .
H3C H 0.1595 0.4932 0.2870 0.083 Uiso 1 1 calc R . .
C11 C -0.0111(3) 0.26084(13) 0.1081(3) 0.0325(7) Uani 1 1 d . . .
C12 C 0.0686(2) 0.30658(13) 0.1721(3) 0.0305(7) Uani 1 1 d . . .
C13 C 0.0492(3) 0.36595(14) 0.1410(3) 0.0358(7) Uani 1 1 d . . .
C14 C -0.0596(3) 0.38175(16) 0.0485(3) 0.0510(9) Uani 1 1 d . . .
H14 H -0.0758 0.4219 0.0243 0.061 Uiso 1 1 calc R . .
C15 C -0.1437(3) 0.33977(16) -0.0081(3) 0.0518(10) Uani 1 1 d . . .
H15 H -0.2184 0.3515 -0.0681 0.062 Uiso 1 1 calc R . .
C16 C -0.1211(3) 0.28135(15) 0.0211(3) 0.0415(8) Uani 1 1 d . . .
H16 H -0.1815 0.2535 -0.0185 0.050 Uiso 1 1 calc R . .
C17 C -0.0873(3) 0.13837(15) 0.0202(3) 0.0442(8) Uani 1 1 d . . .
C18 C -0.1243(3) 0.15136(17) -0.1229(3) 0.0610(11) Uani 1 1 d . . .
H18A H -0.1892 0.1256 -0.1733 0.073 Uiso 1 1 calc R . .
H18B H -0.0586 0.1442 -0.1469 0.073 Uiso 1 1 calc R . .
H18C H -0.1487 0.1926 -0.1401 0.073 Uiso 1 1 calc R . .
C19 C -0.1921(3) 0.13778(19) 0.0572(4) 0.0697(12) Uani 1 1 d . . .
H19A H -0.2540 0.1134 -0.0039 0.084 Uiso 1 1 calc R . .
H19B H -0.2206 0.1781 0.0555 0.084 Uiso 1 1 calc R . .
H19C H -0.1686 0.1215 0.1438 0.084 Uiso 1 1 calc R . .
C20 C -0.0349(3) 0.07609(15) 0.0431(4) 0.0616(11) Uani 1 1 d . . .
H20A H -0.0930 0.0479 -0.0112 0.074 Uiso 1 1 calc R . .
H20B H -0.0116 0.0654 0.1336 0.074 Uiso 1 1 calc R . .
H20C H 0.0333 0.0752 0.0216 0.074 Uiso 1 1 calc R . .
C21 C 0.3600(2) 0.30018(13) 0.4331(3) 0.0300(7) Uani 1 1 d . . .
C22 C 0.2612(2) 0.32644(13) 0.3328(3) 0.0307(7) Uani 1 1 d . . .
C23 C 0.2523(3) 0.38543(14) 0.3003(3) 0.0363(8) Uani 1 1 d . . .
C24 C 0.3488(3) 0.42116(15) 0.3661(3) 0.0453(9) Uani 1 1 d . . .
H24 H 0.3452 0.4621 0.3475 0.054 Uiso 1 1 calc R . .
C25 C 0.4489(3) 0.39780(15) 0.4573(3) 0.0477(9) Uani 1 1 d . . .
H25 H 0.5151 0.4222 0.4973 0.057 Uiso 1 1 calc R . .
C26 C 0.4540(3) 0.33960(15) 0.4911(3) 0.0403(8) Uani 1 1 d . . .
H26 H 0.5237 0.3251 0.5562 0.048 Uiso 1 1 calc R . .
C27 C 0.4981(2) 0.20228(14) 0.6007(3) 0.0342(7) Uani 1 1 d . . .
C28 C 0.5348(3) 0.23387(16) 0.7294(3) 0.0438(9) Uani 1 1 d . . .
H28A H 0.6121 0.2201 0.7875 0.053 Uiso 1 1 calc R . .
H28B H 0.4785 0.2254 0.7670 0.053 Uiso 1 1 calc R . .
H28C H 0.5375 0.2764 0.7162 0.053 Uiso 1 1 calc R . .
C29 C 0.5966(3) 0.20649(16) 0.5513(3) 0.0455(9) Uani 1 1 d . . .
H29A H 0.6709 0.1956 0.6205 0.055 Uiso 1 1 calc R . .
H29B H 0.6013 0.2469 0.5236 0.055 Uiso 1 1 calc R . .
H29C H 0.5798 0.1796 0.4786 0.055 Uiso 1 1 calc R . .
C30 C 0.4827(3) 0.13731(15) 0.6243(3) 0.0493(9) Uani 1 1 d . . .
H30A H 0.5552 0.1220 0.6899 0.059 Uiso 1 1 calc R . .
H30B H 0.4635 0.1152 0.5443 0.059 Uiso 1 1 calc R . .
H30C H 0.4196 0.1330 0.6537 0.059 Uiso 1 1 calc R . .
C31 C 0.4853(4) 0.03083(19) 0.2725(5) 0.0820(14) Uani 1 1 d . A .
H31A H 0.4725 0.0120 0.1893 0.098 Uiso 1 1 calc R . .
H31B H 0.5019 -0.0006 0.3379 0.098 Uiso 1 1 calc R . .
C32 C 0.5860(3) 0.07146(17) 0.3098(4) 0.0672(12) Uani 1 1 d . . .
H32A H 0.6550 0.0496 0.3148 0.081 Uiso 1 1 calc R A .
H32B H 0.6004 0.0888 0.3937 0.081 Uiso 1 1 calc R . .
H32C H 0.5690 0.1028 0.2455 0.081 Uiso 1 1 calc R . .
C33A C 0.2821(10) 0.0276(6) 0.2295(9) 0.103(3) Uiso 0.67 1 d PD A 1
H33A H 0.2771 -0.0023 0.1640 0.123 Uiso 0.67 1 calc PR A 1
H33B H 0.2143 0.0542 0.1918 0.123 Uiso 0.67 1 calc PR A 1
C34A C 0.2780(6) -0.0016(3) 0.3414(7) 0.096(2) Uiso 0.67 1 d PD A 1
H34A H 0.2073 -0.0256 0.3152 0.115 Uiso 0.67 1 calc PR A 1
H34B H 0.2774 0.0281 0.4037 0.115 Uiso 0.67 1 calc PR A 1
H34C H 0.3465 -0.0269 0.3806 0.115 Uiso 0.67 1 calc PR A 1
C33B C 0.297(2) 0.0176(11) 0.2347(17) 0.103(3) Uiso 0.33 1 d PD A 2
H33C H 0.3322 -0.0222 0.2471 0.123 Uiso 0.33 1 calc PR A 2
H33D H 0.2419 0.0212 0.1439 0.123 Uiso 0.33 1 calc PR A 2
C34B C 0.2348(11) 0.0246(7) 0.3174(14) 0.096(2) Uiso 0.33 1 d PD A 2
H34D H 0.1661 -0.0010 0.2871 0.115 Uiso 0.33 1 calc PR A 2
H34E H 0.2103 0.0657 0.3153 0.115 Uiso 0.33 1 calc PR A 2
H34F H 0.2858 0.0138 0.4056 0.115 Uiso 0.33 1 calc PR A 2

loop_
_atom_site_aniso_label
_atom_site_aniso_U_11
_atom_site_aniso_U_22
_atom_site_aniso_U_33
_atom_site_aniso_U_23
_atom_site_aniso_U_13
_atom_site_aniso_U_12
K1 0.0453(4) 0.0622(6) 0.0345(4) -0.0041(4) 0.0221(3) -0.0063(4)
K2 0.0358(4) 0.0520(5) 0.0384(4) 0.0053(3) 0.0159(3) 0.0031(3)
P1 0.0289(4) 0.0341(5) 0.0304(4) 0.0009(4) 0.0092(3) 0.0005(3)
P2 0.0317(4) 0.0330(5) 0.0306(4) 0.0024(4) 0.0099(3) 0.0007(3)
O1 0.0323(11) 0.0282(12) 0.0315(11) 0.0026(9) 0.0074(9) 0.0001(9)
O2 0.0540(17) 0.0577(19) 0.103(2) 0.0037(16) 0.0268(15) -0.0091(14)
C1 0.0482(19) 0.0272(18) 0.050(2) 0.0033(15) 0.0207(16) 0.0035(15)
C2 0.057(2) 0.055(2) 0.053(2) 0.0220(19) 0.0146(18) -0.0098(19)
C3 0.068(3) 0.042(2) 0.092(3) -0.008(2) 0.025(2) 0.016(2)
C11 0.0350(16) 0.0363(18) 0.0296(16) 0.0022(14) 0.0163(13) 0.0031(14)
C12 0.0312(15) 0.0356(18) 0.0290(16) 0.0058(13) 0.0166(13) 0.0079(14)
C13 0.0367(17) 0.0352(19) 0.0403(18) 0.0064(15) 0.0204(14) 0.0073(14)
C14 0.045(2) 0.042(2) 0.065(2) 0.0151(18) 0.0210(18) 0.0121(17)
C15 0.0334(18) 0.047(2) 0.065(2) 0.0077(19) 0.0093(16) 0.0082(17)
C16 0.0302(16) 0.046(2) 0.0448(19) 0.0053(16) 0.0112(14) 0.0029(15)
C17 0.0332(17) 0.040(2) 0.051(2) -0.0040(16) 0.0081(15) -0.0039(15)
C18 0.061(2) 0.059(3) 0.045(2) -0.0100(19) 0.0022(18) 0.002(2)
C19 0.043(2) 0.063(3) 0.102(3) 0.010(2) 0.028(2) -0.011(2)
C20 0.049(2) 0.041(2) 0.073(3) -0.006(2) 0.0017(18) -0.0059(18)
C21 0.0338(16) 0.0339(17) 0.0257(15) -0.0016(13) 0.0156(13) -0.0004(14)
C22 0.0352(16) 0.0306(18) 0.0291(16) -0.0036(13) 0.0159(13) -0.0033(13)
C23 0.0421(18) 0.0345(19) 0.0357(17) 0.0011(14) 0.0192(14) -0.0005(14)
C24 0.055(2) 0.0303(19) 0.050(2) 0.0025(16) 0.0202(17) -0.0067(16)
C25 0.051(2) 0.042(2) 0.047(2) -0.0073(17) 0.0172(17) -0.0159(17)
C26 0.0388(18) 0.042(2) 0.0369(18) 0.0018(15) 0.0118(14) -0.0020(15)
C27 0.0281(15) 0.046(2) 0.0262(16) 0.0026(14) 0.0088(12) 0.0037(14)
C28 0.0404(18) 0.058(2) 0.0302(17) 0.0052(16) 0.0113(14) 0.0102(16)
C29 0.0362(17) 0.063(2) 0.0397(19) 0.0036(17) 0.0174(14) 0.0126(17)
C30 0.046(2) 0.049(2) 0.045(2) 0.0110(17) 0.0103(16) 0.0070(17)
C31 0.069(3) 0.045(3) 0.122(4) -0.004(3) 0.029(3) 0.003(2)
C32 0.057(2) 0.043(2) 0.091(3) -0.002(2) 0.020(2) 0.0044(19)

loop_
_atom_type_symbol
_atom_type_description
_atom_type_scat_dispersion_real
_atom_type_scat_dispersion_imag
_atom_type_scat_source
C C 0.0033 0.0016 'International Tables Vol C Tables 4.2.6.8 and 6.1.1.4'
H H 0.0000 0.0000 'International Tables Vol C Tables 4.2.6.8 and 6.1.1.4'
O O 0.0106 0.0060 'International Tables Vol C Tables 4.2.6.8 and 6.1.1.4'
P P 0.1023 0.0942 'International Tables Vol C Tables 4.2.6.8 and 6.1.1.4'
K K 0.2009 0.2494 'International Tables Vol C Tables 4.2.6.8 and 6.1.1.4'

loop_
_geom_angle_atom_site_label_1
_geom_angle_atom_site_label_2
_geom_angle_atom_site_label_3
_geom_angle
_geom_angle_site_symmetry_1
_geom_angle_site_symmetry_3
O1 K1 C11 135.40(8) . 4_566
O1 K1 C12 146.44(7) . 4_566
C11 K1 C12 27.47(8) 4_566 4_566
O1 K1 P1 58.01(4) . .
C11 K1 P1 151.34(6) 4_566 .
C12 K1 P1 154.94(6) 4_566 .
O1 K1 C16 141.25(8) . 4_566
C11 K1 C16 26.30(8) 4_566 4_566
C12 K1 C16 44.70(8) 4_566 4_566
P1 K1 C16 125.30(6) . 4_566
O1 K1 P2 56.37(4) . .
C11 K1 P2 121.15(6) 4_566 .
C12 K1 P2 103.94(6) 4_566 .
P1 K1 P2 87.50(3) . .
C16 K1 P2 146.95(6) 4_566 .
O1 K1 C11 43.95(6) . .
C11 K1 C11 132.11(8) 4_566 .
C12 K1 C11 158.62(8) 4_566 .
P1 K1 C11 32.46(6) . .
C16 K1 C11 114.31(8) 4_566 .
P2 K1 C11 95.53(6) . .
O1 K1 C13 162.82(7) . 4_566
C11 K1 C13 46.27(8) 4_566 4_566
C12 K1 C13 24.61(7) 4_566 4_566
P1 K1 C13 130.77(6) . 4_566
C16 K1 C13 50.48(8) 4_566 4_566
P2 K1 C13 106.97(6) . 4_566
C11 K1 C13 152.25(8) . 4_566
O1 K1 C12 24.07(6) . .
C11 K1 C12 127.66(8) 4_566 .
C12 K1 C12 152.05(5) 4_566 .
P1 K1 C12 50.96(5) . .
C16 K1 C12 121.71(8) 4_566 .
P2 K1 C12 80.38(5) . .
C11 K1 C12 24.49(7) . .
C13 K1 C12 172.14(7) 4_566 .
O1 K1 C15 155.42(7) . 4_566
C11 K1 C15 43.76(8) 4_566 4_566
C12 K1 C15 48.92(8) 4_566 4_566
P1 K1 C15 111.87(6) . 4_566
C16 K1 C15 23.14(8) 4_566 4_566
P2 K1 C15 148.17(6) . 4_566
C11 K1 C15 114.49(8) . 4_566
C13 K1 C15 41.25(8) 4_566 4_566
C12 K1 C15 131.45(8) . 4_566
O1 K1 P1 104.67(5) . 4_566
C11 K1 P1 30.99(6) 4_566 4_566
C12 K1 P1 49.96(6) 4_566 4_566
P1 K1 P1 149.05(3) . 4_566
C16 K1 P1 50.60(6) 4_566 4_566
P2 K1 P1 104.14(3) . 4_566
C11 K1 P1 116.83(6) . 4_566
C13 K1 P1 73.71(6) 4_566 4_566
C12 K1 P1 102.10(6) . 4_566
C15 K1 P1 72.49(6) 4_566 4_566
O1 K1 C14 171.93(7) . 4_566
C11 K1 C14 51.16(8) 4_566 4_566
C12 K1 C14 41.62(8) 4_566 4_566
P1 K1 C14 113.95(6) . 4_566
C16 K1 C14 41.21(9) 4_566 4_566
P2 K1 C14 126.80(6) . 4_566
C11 K1 C14 129.15(8) . 4_566
C13 K1 C14 23.25(7) 4_566 4_566
C12 K1 C14 151.10(8) . 4_566
C15 K1 C14 22.60(8) 4_566 4_566
P1 K1 C14 82.12(6) 4_566 4_566
O2 K2 C21 105.91(8) . 4_565
O2 K2 P1 108.69(6) . .
C21 K2 P1 111.28(5) 4_565 .
O2 K2 P2 96.62(7) . .
C21 K2 P2 145.89(6) 4_565 .
P1 K2 P2 84.32(3) . .
O2 K2 C26 84.62(9) . 4_565
C21 K2 C26 24.63(7) 4_565 4_565
P1 K2 C26 131.55(6) . 4_565
P2 K2 C26 141.80(6) . 4_565
O2 K2 O1 139.42(7) . .
C21 K2 O1 114.32(6) 4_565 .
P1 K2 O1 51.94(4) . .
P2 K2 O1 51.21(4) . .
C26 K2 O1 135.75(7) 4_565 .
O2 K2 P2 134.51(7) . 4_565
C21 K2 P2 30.92(5) 4_565 4_565
P1 K2 P2 103.92(3) . 4_565
P2 K2 P2 117.63(2) . 4_565
C26 K2 P2 49.90(6) 4_565 4_565
O1 K2 P2 85.90(4) . 4_565
C11 P1 C17 107.33(14) . .
C11 P1 K1 79.83(9) . .
C17 P1 K1 123.13(11) . .
C11 P1 K2 111.39(10) . .
C17 P1 K2 129.52(11) . .
K1 P1 K2 94.93(3) . .
C11 P1 K1 55.69(9) . 4_565
C17 P1 K1 102.20(11) . 4_565
K1 P1 K1 124.58(3) . 4_565
K2 P1 K1 75.59(2) . 4_565
C21 P2 C27 107.50(13) . .
C21 P2 K1 99.67(9) . .
C27 P2 K1 141.70(10) . .
C21 P2 K2 93.44(9) . .
C27 P2 K2 111.81(10) . .
K1 P2 K2 92.55(3) . .
C21 P2 K2 66.22(9) . 4_566
C27 P2 K2 90.31(10) . 4_566
K1 P2 K2 76.32(2) . 4_566
K2 P2 K2 154.15(3) . 4_566
C12 O1 C22 119.9(2) . .
C12 O1 K1 98.75(15) . .
C22 O1 K1 118.77(16) . .
C12 O1 K2 117.48(16) . .
C22 O1 K2 103.42(15) . .
K1 O1 K2 96.83(6) . .
C31 O2 C33A 117.4(7) . .
C31 O2 C33B 106.1(13) . .
C31 O2 K2 132.2(2) . .
C33A O2 K2 104.9(7) . .
C33B O2 K2 116.1(14) . .
C13 C1 C23 111.5(3) . .
C13 C1 C3 109.7(3) . .
C23 C1 C3 109.6(3) . .
C13 C1 C2 107.5(3) . .
C23 C1 C2 109.0(3) . .
C3 C1 C2 109.4(3) . .
C16 C11 C12 113.9(3) . .
C16 C11 P1 126.0(2) . .
C12 C11 P1 119.7(2) . .
C16 C11 K1 88.16(18) . 4_565
C12 C11 K1 81.79(17) . 4_565
P1 C11 K1 93.32(12) . 4_565
C16 C11 K1 130.5(2) . .
C12 C11 K1 79.61(16) . .
P1 C11 K1 67.72(9) . .
K1 C11 K1 141.25(10) 4_565 .
C13 C12 O1 121.9(3) . .
C13 C12 C11 124.3(3) . .
O1 C12 C11 113.8(2) . .
C13 C12 K1 89.32(18) . 4_565
O1 C12 K1 108.23(17) . 4_565
C11 C12 K1 70.74(16) . 4_565
C13 C12 K1 137.8(2) . .
O1 C12 K1 57.18(13) . .
C11 C12 K1 75.90(17) . .
K1 C12 K1 132.64(10) 4_565 .
C12 C13 C14 117.3(3) . .
C12 C13 C1 122.0(3) . .
C14 C13 C1 120.6(3) . .
C12 C13 K1 66.07(17) . 4_565
C14 C13 K1 86.0(2) . 4_565
C1 C13 K1 113.80(19) . 4_565
C15 C14 C13 120.6(3) . .
C15 C14 K1 76.9(2) . 4_565
C13 C14 K1 70.72(19) . 4_565
C16 C15 C14 120.8(3) . .
C16 C15 K1 66.49(19) . 4_565
C14 C15 K1 80.5(2) . 4_565
C15 C16 C11 122.5(3) . .
C15 C16 K1 90.4(2) . 4_565
C11 C16 K1 65.55(17) . 4_565
C18 C17 C19 111.4(3) . .
C18 C17 C20 106.5(3) . .
C19 C17 C20 107.5(3) . .
C18 C17 P1 114.0(2) . .
C19 C17 P1 114.0(3) . .
C20 C17 P1 102.5(2) . .
C26 C21 C22 113.6(3) . .
C26 C21 P2 127.7(2) . .
C22 C21 P2 118.7(2) . .
C26 C21 K2 83.71(18) . 4_566
C22 C21 K2 103.50(18) . 4_566
P2 C21 K2 82.87(10) . 4_566
C23 C22 O1 121.6(3) . .
C23 C22 C21 124.5(3) . .
O1 C22 C21 113.9(3) . .
C22 C23 C24 117.3(3) . .
C22 C23 C1 122.6(3) . .
C24 C23 C1 120.1(3) . .
C25 C24 C23 120.8(3) . .
C26 C25 C24 120.6(3) . .
C25 C26 C21 122.9(3) . .
C25 C26 K2 107.8(2) . 4_566
C21 C26 K2 71.66(17) . 4_566
C28 C27 C30 107.3(3) . .
C28 C27 C29 109.9(3) . .
C30 C27 C29 107.3(3) . .
C28 C27 P2 115.6(2) . .
C30 C27 P2 103.3(2) . .
C29 C27 P2 112.8(2) . .
O2 C31 C32 110.3(3) . .
O2 C33A C34A 111.5(7) . .
O2 C33B C34B 111.5(7) . .

loop_
_geom_bond_atom_site_label_1
_geom_bond_atom_site_label_2
_geom_bond_distance
_geom_bond_site_symmetry_2
K1 O1 2.869(2) .
K1 C11 2.911(3) 4_566
K1 C12 3.051(3) 4_566
K1 P1 3.1282(11) .
K1 C16 3.196(3) 4_566
K1 P2 3.2200(11) .
K1 C11 3.328(3) .
K1 C13 3.338(3) 4_566
K1 C12 3.375(3) .
K1 C15 3.485(4) 4_566
K1 P1 3.5177(11) 4_566
K1 C14 3.528(4) 4_566
K2 O2 2.777(3) .
K2 C21 3.224(3) 4_565
K2 P1 3.2535(10) .
K2 P2 3.2878(11) .
K2 C26 3.376(3) 4_565
K2 O1 3.401(2) .
K2 P2 3.4957(11) 4_565
P1 C11 1.814(3) .
P1 C17 1.885(3) .
P2 C21 1.810(3) .
P2 C27 1.895(3) .
O1 C12 1.392(3) .
O1 C22 1.400(3) .
O2 C31 1.371(5) .
O2 C33A 1.433(6) .
O2 C33B 1.433(6) .
C1 C13 1.514(4) .
C1 C23 1.515(4) .
C1 C3 1.542(5) .
C1 C2 1.551(4) .
C11 C16 1.416(4) .
C11 C12 1.422(4) .
C12 C13 1.390(4) .
C13 C14 1.396(4) .
C14 C15 1.375(5) .
C15 C16 1.369(5) .
C17 C18 1.531(5) .
C17 C19 1.532(5) .
C17 C20 1.537(5) .
C21 C26 1.416(4) .
C21 C22 1.435(4) .
C22 C23 1.382(4) .
C23 C24 1.399(4) .
C24 C25 1.374(5) .
C25 C26 1.370(5) .
C27 C28 1.525(4) .
C27 C30 1.525(5) .
C27 C29 1.551(4) .
C31 C32 1.482(5) .
C33A C34A 1.453(10) .
C33B C34B 1.453(10) .

loop_
_geom_torsion_atom_site_label_1
_geom_torsion_atom_site_label_2
_geom_torsion_atom_site_label_3
_geom_torsion_atom_site_label_4
_geom_torsion
_geom_torsion_site_symmetry_1
_geom_torsion_site_symmetry_4
O1 K1 P1 C11 -53.17(11) . .
C11 K1 P1 C11 74.2(2) 4_566 .
C12 K1 P1 C11 137.20(17) 4_566 .
C16 K1 P1 C11 80.02(13) 4_566 .
P2 K1 P1 C11 -104.38(10) . .
C13 K1 P1 C11 145.25(12) 4_566 .
C12 K1 P1 C11 -24.75(11) . .
C15 K1 P1 C11 101.61(12) 4_566 .
P1 K1 P1 C11 9.38(12) 4_566 .
C14 K1 P1 C11 126.07(12) 4_566 .
O1 K1 P1 C17 -157.31(14) . .
C11 K1 P1 C17 -29.9(2) 4_566 .
C12 K1 P1 C17 33.1(2) 4_566 .
C16 K1 P1 C17 -24.12(16) 4_566 .
P2 K1 P1 C17 151.48(13) . .
C11 K1 P1 C17 -104.14(16) . .
C13 K1 P1 C17 41.10(15) 4_566 .
C12 K1 P1 C17 -128.89(14) . .
C15 K1 P1 C17 -2.54(15) 4_566 .
P1 K1 P1 C17 -94.77(14) 4_566 .
C14 K1 P1 C17 21.93(15) 4_566 .
O1 K1 P1 K2 57.71(5) . .
C11 K1 P1 K2 -174.87(14) 4_566 .
C12 K1 P1 K2 -111.92(14) 4_566 .
C16 K1 P1 K2 -169.10(8) 4_566 .
P2 K1 P1 K2 6.50(3) . .
C11 K1 P1 K2 110.88(10) . .
C13 K1 P1 K2 -103.87(8) 4_566 .
C12 K1 P1 K2 86.13(6) . .
C15 K1 P1 K2 -147.52(7) 4_566 .
P1 K1 P1 K2 120.26(6) 4_566 .
C14 K1 P1 K2 -123.05(7) 4_566 .
O1 K1 P1 K1 -18.17(5) . 4_565
C11 K1 P1 K1 109.25(15) 4_566 4_565
C12 K1 P1 K1 172.20(13) 4_566 4_565
C16 K1 P1 K1 115.02(9) 4_566 4_565
P2 K1 P1 K1 -69.38(4) . 4_565
C11 K1 P1 K1 35.00(10) . 4_565
C13 K1 P1 K1 -179.76(7) 4_566 4_565
C12 K1 P1 K1 10.25(7) . 4_565
C15 K1 P1 K1 136.60(7) 4_566 4_565
P1 K1 P1 K1 44.37(9) 4_566 4_565
C14 K1 P1 K1 161.07(7) 4_566 4_565
O2 K2 P1 C11 169.68(12) . .
C21 K2 P1 C11 -74.07(12) 4_565 .
P2 K2 P1 C11 74.60(10) . .
C26 K2 P1 C11 -90.67(13) 4_565 .
O1 K2 P1 C11 30.79(11) . .
P2 K2 P1 C11 -42.50(10) 4_565 .
O2 K2 P1 C17 -52.77(16) . .
C21 K2 P1 C17 63.48(16) 4_565 .
P2 K2 P1 C17 -147.85(14) . .
C26 K2 P1 C17 46.88(17) 4_565 .
O1 K2 P1 C17 168.33(15) . .
P2 K2 P1 C17 95.05(15) 4_565 .
O2 K2 P1 K1 88.69(7) . .
C21 K2 P1 K1 -155.06(6) 4_565 .
P2 K2 P1 K1 -6.39(3) . .
C26 K2 P1 K1 -171.65(8) 4_565 .
O1 K2 P1 K1 -50.20(5) . .
P2 K2 P1 K1 -123.49(3) 4_565 .
O2 K2 P1 K1 -146.84(7) . 4_565
C21 K2 P1 K1 -30.59(6) 4_565 4_565
P2 K2 P1 K1 118.08(3) . 4_565
C26 K2 P1 K1 -47.19(8) 4_565 4_565
O1 K2 P1 K1 74.26(5) . 4_565
P2 K2 P1 K1 0.98(3) 4_565 4_565
O1 K1 P2 C21 34.95(10) . .
C11 K1 P2 C21 -91.71(12) 4_566 .
C12 K1 P2 C21 -115.05(11) 4_566 .
P1 K1 P2 C21 87.52(9) . .
C16 K1 P2 C21 -99.08(16) 4_566 .
C11 K1 P2 C21 56.03(11) . .
C13 K1 P2 C21 -140.40(11) 4_566 .
C12 K1 P2 C21 36.72(11) . .
C15 K1 P2 C21 -142.93(15) 4_566 .
P1 K1 P2 C21 -63.44(9) 4_566 .
C14 K1 P2 C21 -154.13(12) 4_566 .
O1 K1 P2 C27 170.01(18) . .
C11 K1 P2 C27 43.34(19) 4_566 .
C12 K1 P2 C27 20.00(18) 4_566 .
P1 K1 P2 C27 -137.43(17) . .
C16 K1 P2 C27 36.0(2) 4_566 .
C11 K1 P2 C27 -168.91(18) . .
C13 K1 P2 C27 -5.35(18) 4_566 .
C12 K1 P2 C27 171.78(18) . .
C15 K1 P2 C27 -7.9(2) 4_566 .
P1 K1 P2 C27 71.61(17) 4_566 .
C14 K1 P2 C27 -19.08(19) 4_566 .
O1 K1 P2 K2 -58.98(5) . .
C11 K1 P2 K2 174.35(8) 4_566 .
C12 K1 P2 K2 151.02(6) 4_566 .
P1 K1 P2 K2 -6.41(3) . .
C16 K1 P2 K2 166.99(13) 4_566 .
C11 K1 P2 K2 -37.90(6) . .
C13 K1 P2 K2 125.66(6) 4_566 .
C12 K1 P2 K2 -57.21(6) . .
C15 K1 P2 K2 123.14(12) 4_566 .
P1 K1 P2 K2 -157.37(3) 4_566 .
C14 K1 P2 K2 111.94(8) 4_566 .
O1 K1 P2 K2 97.41(5) . 4_566
C11 K1 P2 K2 -29.26(8) 4_566 4_566
C12 K1 P2 K2 -52.60(6) 4_566 4_566
P1 K1 P2 K2 149.97(3) . 4_566
C16 K1 P2 K2 -36.62(13) 4_566 4_566
C11 K1 P2 K2 118.49(6) . 4_566
C13 K1 P2 K2 -77.95(6) 4_566 4_566
C12 K1 P2 K2 99.18(6) . 4_566
C15 K1 P2 K2 -80.47(13) 4_566 4_566
P1 K1 P2 K2 -0.99(3) 4_566 4_566
C14 K1 P2 K2 -91.68(8) 4_566 4_566
O2 K2 P2 C21 158.12(11) . .
C21 K2 P2 C21 26.57(8) 4_565 .
P1 K2 P2 C21 -93.66(9) . .
C26 K2 P2 C21 68.41(13) 4_565 .
O1 K2 P2 C21 -49.29(10) . .
P2 K2 P2 C21 9.10(10) 4_565 .
O2 K2 P2 C27 47.72(12) . .
C21 K2 P2 C27 -83.83(15) 4_565 .
P1 K2 P2 C27 155.94(11) . .
C26 K2 P2 C27 -41.99(15) 4_565 .
O1 K2 P2 C27 -159.69(12) . .
P2 K2 P2 C27 -101.30(11) 4_565 .
O2 K2 P2 K1 -102.03(6) . .
C21 K2 P2 K1 126.42(10) 4_565 .
P1 K2 P2 K1 6.19(3) . .
C26 K2 P2 K1 168.26(10) 4_565 .
O1 K2 P2 K1 50.56(4) . .
P2 K2 P2 K1 108.95(3) 4_565 .
O2 K2 P2 K2 -165.22(8) . 4_566
C21 K2 P2 K2 63.23(14) 4_565 4_566
P1 K2 P2 K2 -57.00(7) . 4_566
C26 K2 P2 K2 105.07(12) 4_565 4_566
O1 K2 P2 K2 -12.63(8) . 4_566
P2 K2 P2 K2 45.76(10) 4_565 4_566
C11 K1 O1 C12 -82.14(18) 4_566 .
C12 K1 O1 C12 -122.92(14) 4_566 .
P1 K1 O1 C12 65.00(15) . .
C16 K1 O1 C12 -43.1(2) 4_566 .
P2 K1 O1 C12 175.72(17) . .
C11 K1 O1 C12 26.77(16) . .
C13 K1 O1 C12 -169.1(2) 4_566 .
C15 K1 O1 C12 -7.0(3) 4_566 .
P1 K1 O1 C12 -86.85(16) 4_566 .
C14 K1 O1 C12 60.0(6) 4_566 .
C11 K1 O1 C22 49.2(2) 4_566 .
C12 K1 O1 C22 8.4(2) 4_566 .
P1 K1 O1 C22 -163.67(19) . .
C16 K1 O1 C22 88.3(2) 4_566 .
P2 K1 O1 C22 -52.95(17) . .
C11 K1 O1 C22 158.1(2) . .
C13 K1 O1 C22 -37.8(3) 4_566 .
C12 K1 O1 C22 131.3(3) . .
C15 K1 O1 C22 124.4(2) 4_566 .
P1 K1 O1 C22 44.47(18) 4_566 .
C14 K1 O1 C22 -168.6(5) 4_566 .
C11 K1 O1 K2 158.61(9) 4_566 .
C12 K1 O1 K2 117.83(12) 4_566 .
P1 K1 O1 K2 -54.25(4) . .
C16 K1 O1 K2 -162.32(10) 4_566 .
P2 K1 O1 K2 56.47(4) . .
C11 K1 O1 K2 -92.48(9) . .
C13 K1 O1 K2 71.7(2) 4_566 .
C12 K1 O1 K2 -119.25(17) . .
C15 K1 O1 K2 -126.21(17) 4_566 .
P1 K1 O1 K2 153.90(3) 4_566 .
C14 K1 O1 K2 -59.2(5) 4_566 .
O2 K2 O1 C12 -119.63(19) . .
C21 K2 O1 C12 52.34(19) 4_565 .
P1 K2 O1 C12 -46.40(17) . .
P2 K2 O1 C12 -164.30(19) . .
C26 K2 O1 C12 67.4(2) 4_565 .
P2 K2 O1 C12 64.86(17) 4_565 .
O2 K2 O1 C22 105.76(18) . .
C21 K2 O1 C22 -82.26(17) 4_565 .
P1 K2 O1 C22 179.00(17) . .
P2 K2 O1 C22 61.10(15) . .
C26 K2 O1 C22 -67.21(18) 4_565 .
P2 K2 O1 C22 -69.75(15) 4_565 .
O2 K2 O1 K1 -16.03(12) . .
C21 K2 O1 K1 155.94(6) 4_565 .
P1 K2 O1 K1 57.20(4) . .
P2 K2 O1 K1 -60.70(4) . .
C26 K2 O1 K1 170.99(8) 4_565 .
P2 K2 O1 K1 168.45(5) 4_565 .
C21 K2 O2 C31 45.4(4) 4_565 .
P1 K2 O2 C31 165.0(3) . .
P2 K2 O2 C31 -108.7(4) . .
C26 K2 O2 C31 32.9(4) 4_565 .
O1 K2 O2 C31 -142.2(3) . .
P2 K2 O2 C31 31.5(4) 4_565 .
C21 K2 O2 C33A -106.7(3) 4_565 .
P1 K2 O2 C33A 13.0(3) . .
P2 K2 O2 C33A 99.2(3) . .
C26 K2 O2 C33A -119.2(3) 4_565 .
O1 K2 O2 C33A 65.7(4) . .
P2 K2 O2 C33A -120.5(3) 4_565 .
C21 K2 O2 C33B -104.2(5) 4_565 .
P1 K2 O2 C33B 15.5(5) . .
P2 K2 O2 C33B 101.7(5) . .
C26 K2 O2 C33B -116.7(5) 4_565 .
O1 K2 O2 C33B 68.2(5) . .
P2 K2 O2 C33B -118.1(5) 4_565 .
C17 P1 C11 C16 -3.0(3) . .
K1 P1 C11 C16 -124.7(3) . .
K2 P1 C11 C16 143.9(2) . .
K1 P1 C11 C16 90.1(3) 4_565 .
C17 P1 C11 C12 -175.6(2) . .
K1 P1 C11 C12 62.7(2) . .
K2 P1 C11 C12 -28.6(3) . .
K1 P1 C11 C12 -82.4(2) 4_565 .
C17 P1 C11 K1 -93.15(14) . 4_565
K1 P1 C11 K1 145.13(8) . 4_565
K2 P1 C11 K1 53.79(9) . 4_565
C17 P1 C11 K1 121.71(12) . .
K2 P1 C11 K1 -91.34(5) . .
K1 P1 C11 K1 -145.13(8) 4_565 .
O1 K1 C11 C16 -138.9(3) . .
C11 K1 C11 C16 -22.5(3) 4_566 .
C12 K1 C11 C16 -8.9(4) 4_566 .
P1 K1 C11 C16 119.0(3) . .
C16 K1 C11 C16 0.9(3) 4_566 .
P2 K1 C11 C16 -164.5(3) . .
C13 K1 C11 C16 51.0(4) 4_566 .
C12 K1 C11 C16 -112.6(4) . .
C15 K1 C11 C16 26.4(3) 4_566 .
P1 K1 C11 C16 -55.6(3) 4_566 .
C14 K1 C11 C16 46.8(3) 4_566 .
O1 K1 C11 C12 -26.30(15) . .
C11 K1 C11 C12 90.1(2) 4_566 .
C12 K1 C11 C12 103.8(2) 4_566 .
P1 K1 C11 C12 -128.3(2) . .
C16 K1 C11 C12 113.55(17) 4_566 .
P2 K1 C11 C12 -51.86(17) . .
C13 K1 C11 C12 163.68(17) 4_566 .
C15 K1 C11 C12 138.99(17) 4_566 .
P1 K1 C11 C12 57.05(17) 4_566 .
C14 K1 C11 C12 159.39(16) 4_566 .
O1 K1 C11 P1 102.04(12) . .
C11 K1 C11 P1 -141.52(7) 4_566 .
C12 K1 C11 P1 -127.9(2) 4_566 .
C16 K1 C11 P1 -118.11(10) 4_566 .
P2 K1 C11 P1 76.48(9) . .
C13 K1 C11 P1 -68.0(2) 4_566 .
C12 K1 C11 P1 128.3(2) . .
C15 K1 C11 P1 -92.67(11) 4_566 .
P1 K1 C11 P1 -174.61(7) 4_566 .
C14 K1 C11 P1 -72.27(13) 4_566 .
O1 K1 C11 K1 36.27(14) . 4_565
C11 K1 C11 K1 152.72(19) 4_566 4_565
C12 K1 C11 K1 166.35(18) 4_566 4_565
P1 K1 C11 K1 -65.76(15) . 4_565
C16 K1 C11 K1 176.13(15) 4_566 4_565
P2 K1 C11 K1 10.72(17) . 4_565
C13 K1 C11 K1 -133.75(18) 4_566 4_565
C12 K1 C11 K1 62.58(19) . 4_565
C15 K1 C11 K1 -158.43(16) 4_566 4_565
P1 K1 C11 K1 119.63(15) 4_566 4_565
C14 K1 C11 K1 -138.03(16) 4_566 4_565
C22 O1 C12 C13 -1.1(4) . .
K1 O1 C12 C13 129.5(2) . .
K2 O1 C12 C13 -128.0(2) . .
C22 O1 C12 C11 176.4(2) . .
K1 O1 C12 C11 -53.1(2) . .
K2 O1 C12 C11 49.4(3) . .
C22 O1 C12 K1 99.9(2) . 4_565
K1 O1 C12 K1 -129.51(10) . 4_565
K2 O1 C12 K1 -27.05(19) . 4_565
C22 O1 C12 K1 -130.6(3) . .
K2 O1 C12 K1 102.46(13) . .
C16 C11 C12 C13 -9.0(4) . .
P1 C11 C12 C13 164.5(2) . .
K1 C11 C12 C13 75.3(3) 4_565 .
K1 C11 C12 C13 -138.8(3) . .
C16 C11 C12 O1 173.7(2) . .
P1 C11 C12 O1 -12.9(3) . .
K1 C11 C12 O1 -102.0(2) 4_565 .
K1 C11 C12 O1 43.8(2) . .
C16 C11 C12 K1 -84.3(2) . 4_565
P1 C11 C12 K1 89.1(2) . 4_565
K1 C11 C12 K1 145.85(8) . 4_565
C16 C11 C12 K1 129.9(3) . .
P1 C11 C12 K1 -56.71(18) . .
K1 C11 C12 K1 -145.85(8) 4_565 .
O1 K1 C12 C13 -103.0(3) . .
C11 K1 C12 C13 15.5(3) 4_566 .
C12 K1 C12 C13 -5.0(5) 4_566 .
P1 K1 C12 C13 158.8(3) . .
C16 K1 C12 C13 46.8(3) 4_566 .
P2 K1 C12 C13 -106.6(3) . .
C11 K1 C12 C13 125.9(4) . .
C13 K1 C12 C13 52.9(7) 4_566 .
C15 K1 C12 C13 73.1(3) 4_566 .
P1 K1 C12 C13 -4.1(3) 4_566 .
C14 K1 C12 C13 91.6(3) 4_566 .
C11 K1 C12 O1 118.53(16) 4_566 .
C12 K1 C12 O1 98.0(2) 4_566 .
P1 K1 C12 O1 -98.23(16) . .
C16 K1 C12 O1 149.84(15) 4_566 .
P2 K1 C12 O1 -3.61(14) . .
C11 K1 C12 O1 -131.0(3) . .
C13 K1 C12 O1 155.9(5) 4_566 .
C15 K1 C12 O1 176.14(15) 4_566 .
P1 K1 C12 O1 98.93(15) 4_566 .
C14 K1 C12 O1 -165.43(17) 4_566 .
O1 K1 C12 C11 131.0(3) . .
C11 K1 C12 C11 -110.4(2) 4_566 .
C12 K1 C12 C11 -130.9(2) 4_566 .
P1 K1 C12 C11 32.82(15) . .
C16 K1 C12 C11 -79.11(19) 4_566 .
P2 K1 C12 C11 127.44(17) . .
C13 K1 C12 C11 -73.1(6) 4_566 .
C15 K1 C12 C11 -52.8(2) 4_566 .
P1 K1 C12 C11 -130.02(16) 4_566 .
C14 K1 C12 C11 -34.4(3) 4_566 .
O1 K1 C12 K1 84.96(18) . 4_565
C11 K1 C12 K1 -156.51(11) 4_566 4_565
C12 K1 C12 K1 -177.01(9) 4_566 4_565
P1 K1 C12 K1 -13.27(9) . 4_565
C16 K1 C12 K1 -125.20(12) 4_566 4_565
P2 K1 C12 K1 81.35(12) . 4_565
C11 K1 C12 K1 -46.09(16) . 4_565
C13 K1 C12 K1 -119.2(5) 4_566 4_565
C15 K1 C12 K1 -98.90(14) 4_566 4_565
P1 K1 C12 K1 -176.11(10) 4_566 4_565
C14 K1 C12 K1 -80.5(2) 4_566 4_565
O1 C12 C13 C14 -177.2(3) . .
C11 C12 C13 C14 5.7(5) . .
K1 C12 C13 C14 71.7(3) 4_565 .
K1 C12 C13 C14 -102.5(3) . .
O1 C12 C13 C1 7.1(4) . .
C11 C12 C13 C1 -170.1(3) . .
K1 C12 C13 C1 -104.1(3) 4_565 .
K1 C12 C13 C1 81.8(4) . .
O1 C12 C13 K1 111.2(3) . 4_565
C11 C12 C13 K1 -66.0(3) . 4_565
K1 C12 C13 K1 -174.2(3) . 4_565
C23 C1 C13 C12 -7.2(4) . .
C3 C1 C13 C12 -128.8(3) . .
C2 C1 C13 C12 112.3(3) . .
C23 C1 C13 C14 177.2(3) . .
C3 C1 C13 C14 55.6(4) . .
C2 C1 C13 C14 -63.3(4) . .
C23 C1 C13 K1 -82.8(3) . 4_565
C3 C1 C13 K1 155.5(2) . 4_565
C2 C1 C13 K1 36.6(3) . 4_565
C12 C13 C14 C15 0.5(5) . .
C1 C13 C14 C15 176.4(3) . .
K1 C13 C14 C15 61.0(3) 4_565 .
C12 C13 C14 K1 -60.4(2) . 4_565
C1 C13 C14 K1 115.4(3) . 4_565
C13 C14 C15 C16 -2.8(6) . .
K1 C14 C15 C16 55.2(3) 4_565 .
C13 C14 C15 K1 -57.9(3) . 4_565
C14 C15 C16 C11 -1.1(6) . .
K1 C15 C16 C11 60.9(3) 4_565 .
C14 C15 C16 K1 -62.0(4) . 4_565
C12 C11 C16 C15 6.5(5) . .
P1 C11 C16 C15 -166.4(3) . .
K1 C11 C16 C15 -73.7(3) 4_565 .
K1 C11 C16 C15 103.3(4) . .
C12 C11 C16 K1 80.2(2) . 4_565
P1 C11 C16 K1 -92.8(2) . 4_565
K1 C11 C16 K1 177.0(3) . 4_565
C11 P1 C17 C18 63.8(3) . .
K1 P1 C17 C18 152.8(2) . .
K2 P1 C17 C18 -75.0(3) . .
K1 P1 C17 C18 6.2(3) 4_565 .
C11 P1 C17 C19 -65.7(3) . .
K1 P1 C17 C19 23.4(3) . .
K2 P1 C17 C19 155.5(2) . .
K1 P1 C17 C19 -123.2(3) 4_565 .
C11 P1 C17 C20 178.5(2) . .
K1 P1 C17 C20 -92.5(2) . .
K2 P1 C17 C20 39.7(3) . .
K1 P1 C17 C20 120.9(2) 4_565 .
C27 P2 C21 C26 -6.0(3) . .
K1 P2 C21 C26 146.6(3) . .
K2 P2 C21 C26 -120.2(3) . .
K2 P2 C21 C26 76.3(3) 4_566 .
C27 P2 C21 C22 176.1(2) . .
K1 P2 C21 C22 -31.2(2) . .
K2 P2 C21 C22 62.0(2) . .
K2 P2 C21 C22 -101.5(2) 4_566 .
C27 P2 C21 K2 -82.37(11) . 4_566
K1 P2 C21 K2 70.29(5) . 4_566
K2 P2 C21 K2 163.47(4) . 4_566
C12 O1 C22 C23 -4.3(4) . .
K1 O1 C22 C23 -125.4(2) . .
K2 O1 C22 C23 128.9(3) . .
C12 O1 C22 C21 176.5(2) . .
K1 O1 C22 C21 55.4(3) . .
K2 O1 C22 C21 -50.3(3) . .
C26 C21 C22 C23 -4.8(4) . .
P2 C21 C22 C23 173.3(2) . .
K2 C21 C22 C23 84.1(3) 4_566 .
C26 C21 C22 O1 174.4(2) . .
P2 C21 C22 O1 -7.5(3) . .
K2 C21 C22 O1 -96.7(2) 4_566 .
O1 C22 C23 C24 -176.0(3) . .
C21 C22 C23 C24 3.1(5) . .
O1 C22 C23 C1 3.6(5) . .
C21 C22 C23 C1 -177.3(3) . .
C13 C1 C23 C22 2.0(4) . .
C3 C1 C23 C22 123.6(3) . .
C2 C1 C23 C22 -116.6(3) . .
C13 C1 C23 C24 -178.5(3) . .
C3 C1 C23 C24 -56.8(4) . .
C2 C1 C23 C24 63.0(4) . .
C22 C23 C24 C25 1.3(5) . .
C1 C23 C24 C25 -178.3(3) . .
C23 C24 C25 C26 -3.8(5) . .
C24 C25 C26 C21 1.8(5) . .
C24 C25 C26 K2 -77.5(4) . 4_566
C22 C21 C26 C25 2.3(5) . .
P2 C21 C26 C25 -175.7(3) . .
K2 C21 C26 C25 -99.7(3) 4_566 .
C22 C21 C26 K2 102.0(2) . 4_566
P2 C21 C26 K2 -75.9(2) . 4_566
C21 P2 C27 C28 65.5(3) . .
K1 P2 C27 C28 -67.6(3) . .
K2 P2 C27 C28 166.7(2) . .
K2 P2 C27 C28 0.4(2) 4_566 .
C21 P2 C27 C30 -177.6(2) . .
K1 P2 C27 C30 49.3(3) . .
K2 P2 C27 C30 -76.4(2) . .
K2 P2 C27 C30 117.3(2) 4_566 .
C21 P2 C27 C29 -62.0(3) . .
K1 P2 C27 C29 164.89(17) . .
K2 P2 C27 C29 39.2(3) . .
K2 P2 C27 C29 -127.1(2) 4_566 .
C33A O2 C31 C32 -178.5(5) . .
C33B O2 C31 C32 -176.1(8) . .
K2 O2 C31 C32 32.2(6) . .
C31 O2 C33A C34A 81.2(9) . .
K2 O2 C33A C34A -121.8(9) . .
C31 O2 C33B C34B 131.7(19) . .
K2 O2 C33B C34B -71(2) . .
